data_4327036
loop_
_publ_author_name
'Andrew D. Schwarz'
'Ainara Nova'
'Eric Clot'
'Philip Mountford'

_publ_contact_author
;
 Prof P. Mountford           
 Chemistry Research Laboratory
 Mansfield Road
 Oxford
 OX1 3TA
 UK
;
_publ_contact_author_email Philip.Mountford@chem.ox.ac.uk
_publ_contact_author_fax '+44 1865 285141'
_publ_contact_author_phone '+44 1865 285140'
_publ_section_title
;
 Titanium tert-Butoxyimido Compounds
;
_journal_name_full 'Inorganic Chemistry'
_journal_page_first 12155
_journal_page_last 12171
_journal_paper_doi 10.1021/ic201896q
_journal_volume 50
_journal_year 2011
_chemical_formula_moiety 'C20 H31 Cl2 N7 O1 Ti1'
_chemical_formula_sum 'C20 H31 Cl2 N7 O Ti'
_chemical_formula_weight 504.32
_chemical_name_systematic
;
Ti(NOtBu){HC(Me2pz)3}Cl2
;
_space_group_IT_number 14
_symmetry_cell_setting monoclinic
_symmetry_space_group_name_Hall '-P 2ybc'
_symmetry_space_group_name_H-M 'P 1 21/c 1'
_atom_sites_solution_hydrogens geom
_atom_sites_solution_primary direct
_atom_sites_solution_secondary difmap
_cell_angle_alpha 90
_cell_angle_beta 115.7951(7)
_cell_angle_gamma 90
_cell_formula_units_Z 4
_cell_length_a 9.18400(10)
_cell_length_b 30.8641(5)
_cell_length_c 9.9134(2)
_cell_measurement_reflns_used 4834
_cell_measurement_temperature 150
_cell_measurement_theta_max 27
_cell_measurement_theta_min 5
_cell_volume 2530.01(7)
_computing_cell_refinement 'DENZO/SCALEPACK (Otwinowski & Minor, 1997)'
_computing_data_collection 'COLLECT (Nonius, 1997-2001).'
_computing_data_reduction 'DENZO/SCALEPACK (Otwinowski & Minor, 1997)'
_computing_molecular_graphics 'CAMERON (Watkin et al., 1996)'
_computing_publication_material 'CRYSTALS (Betteridge et al., 2003)'
_computing_structure_refinement 'CRYSTALS (Betteridge et al., 2003)'
_computing_structure_solution 'SIR92 (Altomare et al., 1994)'
_diffrn_ambient_temperature 150
_diffrn_measured_fraction_theta_full 0.987
_diffrn_measured_fraction_theta_max 0.975
_diffrn_measurement_device 'Nonius KappaCCD'
_diffrn_measurement_device_type Area
_diffrn_measurement_method \w
_diffrn_radiation_monochromator graphite
_diffrn_radiation_type 'Mo K\a'
_diffrn_radiation_wavelength 0.71073
_diffrn_reflns_av_R_equivalents 0.044
_diffrn_reflns_limit_h_max 11
_diffrn_reflns_limit_h_min -11
_diffrn_reflns_limit_k_max 38
_diffrn_reflns_limit_k_min -40
_diffrn_reflns_limit_l_max 12
_diffrn_reflns_limit_l_min -12
_diffrn_reflns_number 9879
_diffrn_reflns_theta_full 25.010
_diffrn_reflns_theta_max 27.484
_diffrn_reflns_theta_min 5.101
_diffrn_standards_number 0
_exptl_absorpt_coefficient_mu 0.575
_exptl_absorpt_correction_T_max 0.97
_exptl_absorpt_correction_T_min 0.94
_exptl_absorpt_correction_type multi-scan
_exptl_absorpt_process_details 'DENZO/SCALEPACK (Otwinowski & Minor, 1997)'
_exptl_crystal_colour green
_exptl_crystal_density_diffrn 1.324
_exptl_crystal_description block
_exptl_crystal_F_000 1056
_exptl_crystal_size_max 0.10
_exptl_crystal_size_mid 0.10
_exptl_crystal_size_min 0.06
_refine_diff_density_max 0.39
_refine_diff_density_min -0.39
_refine_ls_extinction_method none
_refine_ls_goodness_of_fit_ref 1.1219
_refine_ls_hydrogen_treatment constr
_refine_ls_matrix_type full
_refine_ls_number_parameters 280
_refine_ls_number_reflns 3106
_refine_ls_number_restraints 0
_refine_ls_R_factor_all 0.1018
_refine_ls_R_factor_gt 0.0480
_refine_ls_shift/su_max 0.000994
_refine_ls_structure_factor_coef F
_refine_ls_weighting_details
;
 Method, part 1, Chebychev polynomial, (Watkin, 1994, Prince, 1982) 
 [weight] = 1.0/[A~0~*T~0~(x)+A~1~*T~1~(x) ... +A~n-1~]*T~n-1~(x)] 
 where A~i~ are the Chebychev coefficients listed below and x= Fcalc/Fmax 
 Method = Robust Weighting (Prince, 1982) 
 W = [weight] * [1-(deltaF/6*sigmaF)^2^]^2^ 
 A~i~ are: 
 0.473 0.155 0.328 0.817E-01 0.959E-01 
;
_refine_ls_weighting_scheme calc
_refine_ls_wR_factor_all 0.0754
_refine_ls_wR_factor_gt 0.0405
_refine_ls_wR_factor_ref 0.0367
_reflns_limit_h_max 10
_reflns_limit_h_min -11
_reflns_limit_k_max 40
_reflns_limit_k_min 0
_reflns_limit_l_max 12
_reflns_limit_l_min 0
_reflns_number_gt 3535
_reflns_number_total 5653
_reflns_threshold_expression I>2.0\s(I)
_oxford_diffrn_Wilson_B_factor 2.10
_oxford_diffrn_Wilson_scale 19.64
_oxford_refine_ls_r_factor_ref 0.0397
_oxford_refine_ls_scale 0.2247(3)
_oxford_reflns_number_all 5653
_oxford_reflns_threshold_expression_ref I>3.0\s(I)
_cod_data_source_file ic201896q_si_002_04.cif
_cod_data_source_block COMPOUND_3
_cod_original_sg_symbol_H-M 'P 1 21/c 1 '
_cod_original_formula_sum 'C20 H31 Cl2 N7 O1 Ti1'
_cod_database_code 4327036

loop_
_symmetry_equiv_pos_as_xyz
x,y,z
-x,-y,-z
-x,y+1/2,-z+1/2
x,-y+1/2,z+1/2

loop_
_atom_site_label
_atom_site_type_symbol
_atom_site_fract_x
_atom_site_fract_y
_atom_site_fract_z
_atom_site_U_iso_or_equiv
_atom_site_occupancy
_atom_site_adp_type
_atom_site_refinement_flags_posn
Ti1 Ti 0.29785(6) 0.618235(17) 0.68453(6) 0.0202 1.0000 Uani .
N1 N 0.3256(3) 0.67186(8) 0.7289(3) 0.0250 1.0000 Uani .
N2 N 0.2491(3) 0.54685(8) 0.5920(3) 0.0229 1.0000 Uani .
N3 N 0.2438(3) 0.53847(8) 0.4540(3) 0.0251 1.0000 Uani .
N4 N 0.1179(3) 0.62919(8) 0.4489(3) 0.0230 1.0000 Uani .
N5 N 0.1125(3) 0.60356(8) 0.3340(3) 0.0243 1.0000 Uani .
N6 N 0.4488(3) 0.61676(8) 0.5590(2) 0.0217 1.0000 Uani .
N7 N 0.3959(3) 0.59678(8) 0.4222(3) 0.0228 1.0000 Uani .
O1 O 0.3359(3) 0.71558(7) 0.7475(2) 0.0324 1.0000 Uani .
C1 C 0.3487(4) 0.72952(10) 0.8947(4) 0.0319 1.0000 Uani .
C2 C 0.3441(5) 0.77846(11) 0.8818(4) 0.0471 1.0000 Uani .
C3 C 0.5063(5) 0.71305(14) 1.0151(4) 0.0541 1.0000 Uani .
C4 C 0.2056(5) 0.71259(12) 0.9155(5) 0.0481 1.0000 Uani .
C5 C 0.2309(4) 0.50816(10) 0.6425(4) 0.0290 1.0000 Uani .
C6 C 0.2112(4) 0.47582(11) 0.5368(4) 0.0361 1.0000 Uani .
C7 C 0.2215(4) 0.49546(10) 0.4181(4) 0.0310 1.0000 Uani .
C8 C 0.2329(5) 0.50196(11) 0.7925(4) 0.0382 1.0000 Uani .
C9 C 0.2196(5) 0.47706(12) 0.2786(4) 0.0446 1.0000 Uani .
C10 C -0.0071(4) 0.65666(10) 0.3853(4) 0.0276 1.0000 Uani .
C11 C -0.0918(4) 0.64742(12) 0.2320(4) 0.0356 1.0000 Uani .
C12 C -0.0128(3) 0.61404(12) 0.2012(3) 0.0315 1.0000 Uani .
C13 C -0.0382(4) 0.69095(10) 0.4742(4) 0.0354 1.0000 Uani .
C14 C -0.0427(4) 0.59135(14) 0.0584(4) 0.0432 1.0000 Uani .
C15 C 0.5869(4) 0.63632(10) 0.5795(3) 0.0257 1.0000 Uani .
C16 C 0.6189(4) 0.62830(10) 0.4563(4) 0.0311 1.0000 Uani .
C17 C 0.4970(4) 0.60388(10) 0.3569(3) 0.0284 1.0000 Uani .
C18 C 0.6820(4) 0.66298(11) 0.7143(4) 0.0326 1.0000 Uani .
C19 C 0.4650(4) 0.58641(13) 0.2066(4) 0.0430 1.0000 Uani .
C20 C 0.2444(3) 0.57405(10) 0.3609(3) 0.0236 1.0000 Uani .
Cl1 Cl 0.52216(9) 0.58716(3) 0.89249(8) 0.0332 1.0000 Uani .
Cl2 Cl 0.08129(10) 0.60525(2) 0.75326(9) 0.0318 1.0000 Uani .
H21 H 0.2431 0.7873 0.8047 0.0570 1.0000 Uiso R
H22 H 0.3578 0.7908 0.9743 0.0570 1.0000 Uiso R
H23 H 0.4289 0.7880 0.8585 0.0570 1.0000 Uiso R
H31 H 0.5037 0.6823 1.0190 0.0637 1.0000 Uiso R
H32 H 0.5217 0.7247 1.1091 0.0637 1.0000 Uiso R
H33 H 0.5928 0.7219 0.9932 0.0637 1.0000 Uiso R
H41 H 0.2112 0.6819 0.9229 0.0570 1.0000 Uiso R
H42 H 0.2074 0.7244 1.0046 0.0570 1.0000 Uiso R
H43 H 0.1084 0.7209 0.8322 0.0570 1.0000 Uiso R
H61 H 0.1947 0.4458 0.5464 0.0427 1.0000 Uiso R
H81 H 0.3187 0.5189 0.8628 0.0474 1.0000 Uiso R
H82 H 0.1328 0.5121 0.7870 0.0474 1.0000 Uiso R
H83 H 0.2477 0.4723 0.8206 0.0474 1.0000 Uiso R
H91 H 0.1451 0.4925 0.1937 0.0531 1.0000 Uiso R
H92 H 0.3245 0.4787 0.2820 0.0531 1.0000 Uiso R
H93 H 0.1875 0.4475 0.2697 0.0531 1.0000 Uiso R
H111 H -0.1861 0.6618 0.1627 0.0422 1.0000 Uiso R
H131 H 0.0449 0.7122 0.5042 0.0425 1.0000 Uiso R
H132 H -0.0419 0.6786 0.5604 0.0425 1.0000 Uiso R
H133 H -0.1391 0.7043 0.4143 0.0425 1.0000 Uiso R
H141 H 0.0361 0.5693 0.0774 0.0509 1.0000 Uiso R
H142 H -0.0360 0.6117 -0.0107 0.0509 1.0000 Uiso R
H143 H -0.1475 0.5787 0.0174 0.0509 1.0000 Uiso R
H161 H 0.7106 0.6383 0.4445 0.0371 1.0000 Uiso R
H181 H 0.6568 0.6925 0.6874 0.0400 1.0000 Uiso R
H182 H 0.6483 0.6554 0.7893 0.0400 1.0000 Uiso R
H183 H 0.7946 0.6580 0.7489 0.0400 1.0000 Uiso R
H191 H 0.5444 0.5969 0.1775 0.0494 1.0000 Uiso R
H192 H 0.3608 0.5953 0.1352 0.0494 1.0000 Uiso R
H193 H 0.4693 0.5557 0.2109 0.0494 1.0000 Uiso R
H201 H 0.2291 0.5624 0.2669 0.0284 1.0000 Uiso R

loop_
_atom_site_aniso_label
_atom_site_aniso_U_11
_atom_site_aniso_U_22
_atom_site_aniso_U_33
_atom_site_aniso_U_23
_atom_site_aniso_U_13
_atom_site_aniso_U_12
Ti1 0.0223(3) 0.0214(3) 0.0195(3) -0.0017(2) 0.0114(2) 0.0000(2)
N1 0.0267(14) 0.0214(13) 0.0290(14) -0.0054(11) 0.0141(11) -0.0031(10)
N2 0.0309(14) 0.0198(13) 0.0210(13) -0.0002(10) 0.0141(11) 0.0004(10)
N3 0.0322(14) 0.0240(13) 0.0219(13) -0.0050(11) 0.0142(11) -0.0022(11)
N4 0.0204(13) 0.0259(14) 0.0245(13) -0.0002(10) 0.0115(10) 0.0001(10)
N5 0.0228(13) 0.0297(14) 0.0199(12) -0.0001(10) 0.0088(10) 0.0017(10)
N6 0.0236(12) 0.0253(13) 0.0173(11) 0.0013(11) 0.0101(10) 0.0000(11)
N7 0.0243(13) 0.0304(14) 0.0174(12) -0.0008(10) 0.0123(10) 0.0009(10)
O1 0.0491(14) 0.0180(11) 0.0356(12) -0.0066(9) 0.0237(11) -0.0064(10)
C1 0.0384(19) 0.0277(17) 0.0329(18) -0.0117(14) 0.0186(15) -0.0027(14)
C2 0.067(3) 0.0303(19) 0.048(2) -0.0122(17) 0.029(2) -0.0008(18)
C3 0.051(2) 0.054(2) 0.046(2) -0.0190(19) 0.0095(19) 0.008(2)
C4 0.066(3) 0.041(2) 0.056(2) -0.0179(19) 0.043(2) -0.0073(19)
C5 0.0328(17) 0.0245(16) 0.0336(17) 0.0042(14) 0.0181(14) 0.0029(13)
C6 0.045(2) 0.0196(16) 0.049(2) -0.0026(15) 0.0248(17) -0.0007(15)
C7 0.0338(18) 0.0256(17) 0.0337(18) -0.0086(14) 0.0149(15) -0.0007(14)
C8 0.057(2) 0.0279(18) 0.041(2) 0.0072(15) 0.0324(18) 0.0059(16)
C9 0.058(2) 0.035(2) 0.048(2) -0.0167(17) 0.029(2) -0.0061(18)
C10 0.0245(16) 0.0247(17) 0.0364(18) 0.0060(14) 0.0157(14) -0.0014(13)
C11 0.0219(16) 0.048(2) 0.0339(19) 0.0117(16) 0.0092(14) 0.0064(15)
C12 0.0175(14) 0.051(2) 0.0234(15) 0.0089(15) 0.0068(12) -0.0019(15)
C13 0.0265(17) 0.0276(17) 0.054(2) 0.0025(16) 0.0194(16) 0.0001(14)
C14 0.0281(18) 0.076(3) 0.0229(16) 0.0009(18) 0.0084(14) 0.0032(18)
C15 0.0228(15) 0.0230(15) 0.0333(17) 0.0045(13) 0.0141(13) 0.0040(12)
C16 0.0307(17) 0.0333(18) 0.0407(19) 0.0034(15) 0.0261(15) 0.0007(14)
C17 0.0297(17) 0.0345(17) 0.0269(16) 0.0039(14) 0.0178(14) 0.0049(14)
C18 0.0234(16) 0.0304(18) 0.0423(19) -0.0041(15) 0.0125(14) -0.0036(14)
C19 0.046(2) 0.061(2) 0.0318(18) 0.0004(17) 0.0264(17) 0.0037(19)
C20 0.0254(16) 0.0315(17) 0.0157(14) -0.0020(12) 0.0105(12) 0.0012(13)
Cl1 0.0323(4) 0.0451(5) 0.0206(4) 0.0040(3) 0.0100(3) 0.0055(4)
Cl2 0.0369(4) 0.0288(4) 0.0418(5) -0.0028(3) 0.0283(4) -0.0031(3)

loop_
_atom_type_symbol
_atom_type_scat_dispersion_real
_atom_type_scat_dispersion_imag
_atom_type_scat_Cromer_Mann_a1
_atom_type_scat_Cromer_Mann_b1
_atom_type_scat_Cromer_Mann_a2
_atom_type_scat_Cromer_Mann_b2
_atom_type_scat_Cromer_Mann_a3
_atom_type_scat_Cromer_Mann_b3
_atom_type_scat_Cromer_Mann_a4
_atom_type_scat_Cromer_Mann_b4
_atom_type_scat_Cromer_Mann_c
_atom_type_scat_source
C 0.0033 0.0016 2.3100 20.8439 1.0200 10.2075 1.5886 0.5687 0.8650 51.6512 0.2156 'International Tables Vol C 4.2.6.8 and 6.1.1.4'
H 0.0000 0.0000 0.4930 10.5109 0.3229 26.1257 0.1402 3.1424 0.0408 57.7998 0.0030 'International Tables Vol C 4.2.6.8 and 6.1.1.4'
N 0.0061 0.0033 12.2126 0.0057 3.1322 9.8933 2.0125 28.9975 1.1663 0.5826 -11.5290 'International Tables Vol C 4.2.6.8 and 6.1.1.4'
O 0.0106 0.0060 3.0485 13.2771 2.2868 5.7011 1.5463 0.3239 0.8670 32.9089 0.2508 'International Tables Vol C 4.2.6.8 and 6.1.1.4'
Cl 0.1484 0.1585 11.4604 0.0104 7.1964 1.1662 6.2556 18.5194 1.6455 47.7784 -9.5574 'International Tables Vol C 4.2.6.8 and 6.1.1.4'
Ti 0.2776 0.4457 9.7595 7.8508 7.3558 0.5000 1.6991 35.6338 1.9021 116.1050 1.2807 'International Tables Vol C 4.2.6.8 and 6.1.1.4'

loop_
_geom_angle_atom_site_label_1
_geom_angle_atom_site_label_2
_geom_angle_atom_site_label_3
_geom_angle
_geom_angle_publ_flag
N1 Ti1 N2 172.83(10) yes
N1 Ti1 N4 94.75(11) yes
N2 Ti1 N4 78.72(9) yes
N1 Ti1 N6 96.00(10) yes
N2 Ti1 N6 79.76(9) yes
N4 Ti1 N6 77.00(8) yes
N1 Ti1 Cl1 101.03(9) yes
N2 Ti1 Cl1 84.66(6) yes
N4 Ti1 Cl1 159.15(7) yes
N6 Ti1 Cl1 87.79(6) yes
N1 Ti1 Cl2 97.95(9) yes
N2 Ti1 Cl2 85.06(6) yes
N4 Ti1 Cl2 89.70(7) yes
N6 Ti1 Cl2 161.47(7) yes
Cl1 Ti1 Cl2 101.41(3) yes
Ti1 N1 O1 173.4(2) yes
Ti1 N2 N3 118.92(17) yes
Ti1 N2 C5 136.5(2) yes
N3 N2 C5 104.5(2) yes
N2 N3 C7 112.3(2) yes
N2 N3 C20 119.2(2) yes
C7 N3 C20 128.1(2) yes
Ti1 N4 N5 121.81(17) yes
Ti1 N4 C10 133.0(2) yes
N5 N4 C10 105.1(2) yes
N4 N5 C12 112.2(2) yes
N4 N5 C20 119.1(2) yes
C12 N5 C20 128.2(3) yes
Ti1 N6 N7 121.48(17) yes
Ti1 N6 C15 133.2(2) yes
N7 N6 C15 104.9(2) yes
N6 N7 C17 112.1(2) yes
N6 N7 C20 119.9(2) yes
C17 N7 C20 127.8(2) yes
N1 O1 C1 113.2(2) yes
O1 C1 C2 102.7(3) yes
O1 C1 C3 108.7(3) yes
C2 C1 C3 112.6(3) yes
O1 C1 C4 109.5(3) yes
C2 C1 C4 111.3(3) yes
C3 C1 C4 111.6(3) yes
C1 C2 H21 109.7 no
C1 C2 H22 109.3 no
H21 C2 H22 109.5 no
C1 C2 H23 109.4 no
H21 C2 H23 109.5 no
H22 C2 H23 109.5 no
C1 C3 H31 109.7 no
C1 C3 H32 109.3 no
H31 C3 H32 109.5 no
C1 C3 H33 109.4 no
H31 C3 H33 109.5 no
H32 C3 H33 109.5 no
C1 C4 H41 109.6 no
C1 C4 H42 109.3 no
H41 C4 H42 109.5 no
C1 C4 H43 109.5 no
H41 C4 H43 109.5 no
H42 C4 H43 109.5 no
N2 C5 C6 110.7(3) yes
N2 C5 C8 122.7(3) yes
C6 C5 C8 126.6(3) yes
C5 C6 C7 107.1(3) yes
C5 C6 H61 126.4 no
C7 C6 H61 126.5 no
N3 C7 C6 105.4(3) yes
N3 C7 C9 123.6(3) yes
C6 C7 C9 131.0(3) yes
C5 C8 H81 107.9 no
C5 C8 H82 108.0 no
H81 C8 H82 109.5 no
C5 C8 H83 110.7 no
H81 C8 H83 110.3 no
H82 C8 H83 110.3 no
C7 C9 H91 110.1 no
C7 C9 H92 110.2 no
H91 C9 H92 109.5 no
C7 C9 H93 109.3 no
H91 C9 H93 108.9 no
H92 C9 H93 108.9 no
N4 C10 C11 109.7(3) yes
N4 C10 C13 121.2(3) yes
C11 C10 C13 129.0(3) yes
C10 C11 C12 107.3(3) yes
C10 C11 H111 126.1 no
C12 C11 H111 126.6 no
C11 C12 N5 105.7(3) yes
C11 C12 C14 131.9(3) yes
N5 C12 C14 122.4(3) yes
C10 C13 H131 110.0 no
C10 C13 H132 109.8 no
H131 C13 H132 109.5 no
C10 C13 H133 109.0 no
H131 C13 H133 109.3 no
H132 C13 H133 109.3 no
C12 C14 H141 109.7 no
C12 C14 H142 109.3 no
H141 C14 H142 109.5 no
C12 C14 H143 109.4 no
H141 C14 H143 109.5 no
H142 C14 H143 109.5 no
N6 C15 C16 109.5(3) yes
N6 C15 C18 122.2(3) yes
C16 C15 C18 128.3(3) yes
C15 C16 C17 108.2(3) yes
C15 C16 H161 125.8 no
C17 C16 H161 126.0 no
N7 C17 C16 105.3(3) yes
N7 C17 C19 122.7(3) yes
C16 C17 C19 132.1(3) yes
C15 C18 H181 107.7 no
C15 C18 H182 107.7 no
H181 C18 H182 109.5 no
C15 C18 H183 110.8 no
H181 C18 H183 110.6 no
H182 C18 H183 110.6 no
C17 C19 H191 109.8 no
C17 C19 H192 109.7 no
H191 C19 H192 109.5 no
C17 C19 H193 109.3 no
H191 C19 H193 109.3 no
H192 C19 H193 109.3 no
N5 C20 N3 111.3(2) yes
N5 C20 N7 110.5(2) yes
N3 C20 N7 112.0(2) yes
N5 C20 H201 107.6 no
N3 C20 H201 107.5 no
N7 C20 H201 107.6 no

loop_
_geom_bond_atom_site_label_1
_geom_bond_atom_site_label_2
_geom_bond_distance
_geom_bond_publ_flag
Ti1 N1 1.703(2) yes
Ti1 N2 2.353(2) yes
Ti1 N4 2.223(2) yes
Ti1 N6 2.230(2) yes
Ti1 Cl1 2.3912(9) yes
Ti1 Cl2 2.3998(9) yes
N1 O1 1.359(3) yes
N2 N3 1.371(3) yes
N2 C5 1.334(4) yes
N3 C7 1.367(4) yes
N3 C20 1.437(4) yes
N4 N5 1.370(3) yes
N4 C10 1.343(4) yes
N5 C12 1.358(4) yes
N5 C20 1.444(4) yes
N6 N7 1.372(3) yes
N6 C15 1.339(4) yes
N7 C17 1.361(4) yes
N7 C20 1.436(4) yes
O1 C1 1.476(4) yes
C1 C2 1.515(5) yes
C1 C3 1.508(5) yes
C1 C4 1.509(5) yes
C2 H21 0.950 no
C2 H22 0.950 no
C2 H23 0.950 no
C3 H31 0.950 no
C3 H32 0.950 no
C3 H33 0.950 no
C4 H41 0.950 no
C4 H42 0.950 no
C4 H43 0.950 no
C5 C6 1.401(5) yes
C5 C8 1.491(4) yes
C6 C7 1.363(5) yes
C6 H61 0.950 no
C7 C9 1.488(4) yes
C8 H81 0.950 no
C8 H82 0.950 no
C8 H83 0.950 no
C9 H91 0.950 no
C9 H92 0.950 no
C9 H93 0.950 no
C10 C11 1.403(5) yes
C10 C13 1.482(5) yes
C11 C12 1.369(5) yes
C11 H111 0.950 no
C12 C14 1.494(5) yes
C13 H131 0.950 no
C13 H132 0.950 no
C13 H133 0.950 no
C14 H141 0.950 no
C14 H142 0.950 no
C14 H143 0.950 no
C15 C16 1.397(4) yes
C15 C18 1.486(4) yes
C16 C17 1.354(5) yes
C16 H161 0.950 no
C17 C19 1.489(4) yes
C18 H181 0.950 no
C18 H182 0.950 no
C18 H183 0.950 no
C19 H191 0.950 no
C19 H192 0.950 no
C19 H193 0.950 no
C20 H201 0.950 no
